data_4118023
loop_
_publ_author_name
'Elisabeth Oehlke'
'Shushu Kong'
'Pawel Arciszewski'
'Swantje Wiebalck'
'Ulrich Abram'

_publ_contact_author_address
;Freie Universit\"at Berlin, Institute of 
Chemistry and Biochemistry, Fabeckstr. 34-36,
 D-14195 Berlin, Germany
;
_publ_contact_author_email ulrich.abram@fu-berlin.de
_publ_contact_author_fax '(#49) 30 83852676'
_publ_contact_author_name 'Ulrich Abram'
_publ_contact_author_phone '(#49) 30 83854002'
_publ_section_title
;
 Aryl and NHC Compounds of Technetium and Rhenium
;
_journal_name_full 'Journal of the American Chemical Society'
_journal_page_first 9118
_journal_page_last 9121
_journal_paper_doi 10.1021/ja3033718
_journal_volume 134
_journal_year 2012
_chemical_formula_moiety 'C56 H56 N O2 P2 Tc'
_chemical_formula_sum 'C56 H56 N O2 P2 Tc'
_chemical_formula_weight 934.96
_chemical_name_common TcNPh2(PPh3)2
_chemical_name_systematic
;
Nitridodiphenylbis(triphenylphosphine)technetium(V) tetrahydrofuran solvate
;
_space_group_IT_number 2
_symmetry_cell_setting triclinic
_symmetry_space_group_name_Hall '-P 1'
_symmetry_space_group_name_H-M 'P -1'
_atom_sites_solution_hydrogens geom
_atom_sites_solution_primary heavy
_atom_sites_solution_secondary difmap
_audit_creation_method SHELXL-97
_cell_angle_alpha 105.39(1)
_cell_angle_beta 93.52(1)
_cell_angle_gamma 99.12(1)
_cell_formula_units_Z 2
_cell_length_a 9.984(1)
_cell_length_b 13.382(1)
_cell_length_c 18.572(2)
_cell_measurement_reflns_used 13150
_cell_measurement_temperature 200(2)
_cell_measurement_theta_max 29.47
_cell_measurement_theta_min 2.22
_cell_volume 2348.1(4)
_computing_cell_refinement 'STOE X-AREA'
_computing_data_collection 'STOE X-AREA'
_computing_data_reduction 'STOE X-RED'
_computing_molecular_graphics 'ORTEP 3'
_computing_publication_material WinGX
_computing_structure_refinement 'SHELXL-97 (Sheldrick, 1997)'
_computing_structure_solution 'SHELXS-86 (Sheldrick, 1986)'
_diffrn_ambient_temperature 200(2)
_diffrn_detector_area_resol_mean 6.67
_diffrn_measured_fraction_theta_full 0.967
_diffrn_measured_fraction_theta_max 0.967
_diffrn_measurement_device_type 'STOE IPDS 2T'
_diffrn_measurement_method 'rotation method'
_diffrn_radiation_monochromator graphite
_diffrn_radiation_source 'fine-focus sealed tube'
_diffrn_radiation_type MoK\a
_diffrn_radiation_wavelength 0.71073
_diffrn_reflns_av_R_equivalents 0.1229
_diffrn_reflns_av_sigmaI/netI 0.1646
_diffrn_reflns_limit_h_max 13
_diffrn_reflns_limit_h_min -12
_diffrn_reflns_limit_k_max 18
_diffrn_reflns_limit_k_min -18
_diffrn_reflns_limit_l_max 25
_diffrn_reflns_limit_l_min -25
_diffrn_reflns_number 24749
_diffrn_reflns_theta_full 29.25
_diffrn_reflns_theta_max 29.25
_diffrn_reflns_theta_min 2.55
_diffrn_standards_decay_% 0.1
_exptl_absorpt_coefficient_mu 0.418
_exptl_absorpt_correction_type none
_exptl_crystal_colour orange
_exptl_crystal_density_diffrn 1.323
_exptl_crystal_description plate
_exptl_crystal_F_000 976
_exptl_crystal_size_max 0.30
_exptl_crystal_size_mid 0.19
_exptl_crystal_size_min 0.05
_refine_diff_density_max 0.595
_refine_diff_density_min -0.767
_refine_diff_density_rms 0.077
_refine_ls_extinction_method none
_refine_ls_goodness_of_fit_ref 0.788
_refine_ls_hydrogen_treatment constr
_refine_ls_matrix_type full
_refine_ls_number_parameters 559
_refine_ls_number_reflns 12395
_refine_ls_number_restraints 0
_refine_ls_restrained_S_all 0.788
_refine_ls_R_factor_all 0.1245
_refine_ls_R_factor_gt 0.0545
_refine_ls_shift/su_max 0.000
_refine_ls_shift/su_mean 0.000
_refine_ls_structure_factor_coef Fsqd
_refine_ls_weighting_details 'calc w=1/[\s^2^(Fo^2^)+(0.0559P)^2^+0.0000P] where P=(Fo^2^+2Fc^2^)/3'
_refine_ls_weighting_scheme calc
_refine_ls_wR_factor_gt 0.1002
_refine_ls_wR_factor_ref 0.1242
_reflns_number_gt 6675
_reflns_number_total 12395
_reflns_threshold_expression >2\s(I)
_cod_data_source_file ja3033718_si_002_2.cif
_cod_data_source_block eopa10
_cod_original_cell_volume 2347.8(3)
_cod_database_code 4118023

loop_
_symmetry_equiv_pos_as_xyz
'x, y, z'
'-x, -y, -z'

loop_
_atom_site_label
_atom_site_type_symbol
_atom_site_fract_x
_atom_site_fract_y
_atom_site_fract_z
_atom_site_U_iso_or_equiv
_atom_site_adp_type
_atom_site_occupancy
_atom_site_symmetry_multiplicity
_atom_site_calc_flag
_atom_site_refinement_flags
Tc1 Tc 0.17766(3) 0.31206(3) 0.243445(19) 0.02555(9) Uani 1 1 d .
N1 N 0.0251(3) 0.2498(2) 0.24731(19) 0.0367(7) Uani 1 1 d .
C1 C 0.3009(4) 0.2352(3) 0.1641(2) 0.0336(8) Uani 1 1 d .
C2 C 0.4098(4) 0.3024(3) 0.1479(2) 0.0361(9) Uani 1 1 d .
H2 H 0.4163 0.3748 0.1673 0.043 Uiso 1 1 calc R
C3 C 0.5089(5) 0.2649(4) 0.1040(2) 0.0492(11) Uani 1 1 d .
H3 H 0.5819 0.3118 0.0959 0.059 Uiso 1 1 calc R
C4 C 0.4983(5) 0.1583(4) 0.0727(3) 0.0580(13) Uani 1 1 d .
H4 H 0.5630 0.1326 0.0423 0.070 Uiso 1 1 calc R
C5 C 0.3908(5) 0.0893(4) 0.0866(3) 0.0516(12) Uani 1 1 d .
H5 H 0.3836 0.0171 0.0658 0.062 Uiso 1 1 calc R
C6 C 0.2942(4) 0.1278(3) 0.1313(2) 0.0376(9) Uani 1 1 d .
H6 H 0.2224 0.0804 0.1398 0.045 Uiso 1 1 calc R
C7 C 0.2419(4) 0.4665(3) 0.3169(2) 0.0315(8) Uani 1 1 d .
C8 C 0.3838(4) 0.4994(3) 0.3265(2) 0.0351(8) Uani 1 1 d .
H8 H 0.4380 0.4498 0.3085 0.042 Uiso 1 1 calc R
C9 C 0.4469(4) 0.6023(3) 0.3615(2) 0.0435(10) Uani 1 1 d .
H9 H 0.5416 0.6208 0.3670 0.052 Uiso 1 1 calc R
C10 C 0.3681(5) 0.6774(3) 0.3880(3) 0.0508(11) Uani 1 1 d .
H10 H 0.4088 0.7474 0.4099 0.061 Uiso 1 1 calc R
C11 C 0.2280(5) 0.6473(3) 0.3815(2) 0.0476(11) Uani 1 1 d .
H11 H 0.1748 0.6971 0.4011 0.057 Uiso 1 1 calc R
C12 C 0.1658(4) 0.5449(3) 0.3465(2) 0.0370(9) Uani 1 1 d .
H12 H 0.0712 0.5271 0.3422 0.044 Uiso 1 1 calc R
P1 P 0.09397(10) 0.39474(8) 0.15027(6) 0.0308(2) Uani 1 1 d .
C21 C -0.0020(4) 0.3016(3) 0.0656(2) 0.0361(9) Uani 1 1 d .
C22 C -0.0101(5) 0.1944(3) 0.0522(3) 0.0518(12) Uani 1 1 d .
H22 H 0.0350 0.1687 0.0869 0.062 Uiso 1 1 calc R
C23 C -0.0836(6) 0.1243(4) -0.0115(3) 0.0619(14) Uani 1 1 d .
H23 H -0.0875 0.0522 -0.0197 0.074 Uiso 1 1 calc R
C24 C -0.1509(5) 0.1613(4) -0.0625(2) 0.0479(11) Uani 1 1 d .
H24 H -0.1984 0.1143 -0.1062 0.057 Uiso 1 1 calc R
C25 C -0.1487(5) 0.2658(4) -0.0498(2) 0.0495(11) Uani 1 1 d .
H25 H -0.1970 0.2905 -0.0839 0.059 Uiso 1 1 calc R
C26 C -0.0750(5) 0.3358(3) 0.0135(3) 0.0502(11) Uani 1 1 d .
H26 H -0.0741 0.4075 0.0216 0.060 Uiso 1 1 calc R
C27 C 0.2203(4) 0.4799(3) 0.1170(2) 0.0359(9) Uani 1 1 d .
C28 C 0.2457(5) 0.4591(3) 0.0423(3) 0.0455(10) Uani 1 1 d .
H28 H 0.1946 0.4006 0.0069 0.055 Uiso 1 1 calc R
C29 C 0.3464(5) 0.5250(4) 0.0201(3) 0.0547(12) Uani 1 1 d .
H29 H 0.3607 0.5112 -0.0303 0.066 Uiso 1 1 calc R
C30 C 0.4258(5) 0.6107(4) 0.0720(3) 0.0609(14) Uani 1 1 d .
H30 H 0.4945 0.6537 0.0569 0.073 Uiso 1 1 calc R
C31 C 0.4022(5) 0.6320(4) 0.1467(3) 0.0533(12) Uani 1 1 d .
H31 H 0.4550 0.6899 0.1819 0.064 Uiso 1 1 calc R
C32 C 0.2999(4) 0.5675(3) 0.1694(3) 0.0419(9) Uani 1 1 d .
H32 H 0.2843 0.5827 0.2197 0.050 Uiso 1 1 calc R
C33 C -0.0347(4) 0.4767(3) 0.1811(2) 0.0323(8) Uani 1 1 d .
C34 C -0.0325(5) 0.5744(3) 0.1692(3) 0.0474(11) Uani 1 1 d .
H34 H 0.0396 0.6037 0.1475 0.057 Uiso 1 1 calc R
C35 C -0.1373(6) 0.6288(4) 0.1896(3) 0.0598(13) Uani 1 1 d .
H35 H -0.1356 0.6943 0.1809 0.072 Uiso 1 1 calc R
C36 C -0.2437(5) 0.5872(4) 0.2224(3) 0.0554(13) Uani 1 1 d .
H36 H -0.3134 0.6245 0.2364 0.066 Uiso 1 1 calc R
C37 C -0.2462(5) 0.4908(4) 0.2343(3) 0.0573(13) Uani 1 1 d .
H37 H -0.3186 0.4617 0.2559 0.069 Uiso 1 1 calc R
C38 C -0.1422(4) 0.4361(4) 0.2145(3) 0.0488(11) Uani 1 1 d .
H38 H -0.1443 0.3709 0.2237 0.059 Uiso 1 1 calc R
P2 P 0.28430(10) 0.23739(8) 0.33504(6) 0.0294(2) Uani 1 1 d .
C41 C 0.2520(4) 0.0925(3) 0.3100(2) 0.0343(8) Uani 1 1 d .
C42 C 0.3497(5) 0.0349(3) 0.3248(3) 0.0497(11) Uani 1 1 d .
H42 H 0.4372 0.0698 0.3457 0.060 Uiso 1 1 calc R
C43 C 0.3177(6) -0.0735(4) 0.3087(3) 0.0623(14) Uani 1 1 d .
H43 H 0.3841 -0.1112 0.3182 0.075 Uiso 1 1 calc R
C44 C 0.1870(6) -0.1264(4) 0.2784(3) 0.0627(14) Uani 1 1 d .
H44 H 0.1652 -0.1993 0.2682 0.075 Uiso 1 1 calc R
C45 C 0.0899(6) -0.0702(4) 0.2636(3) 0.0601(13) Uani 1 1 d .
H45 H 0.0020 -0.1051 0.2434 0.072 Uiso 1 1 calc R
C46 C 0.1227(5) 0.0387(3) 0.2787(3) 0.0477(11) Uani 1 1 d .
H46 H 0.0569 0.0759 0.2676 0.057 Uiso 1 1 calc R
C47 C 0.4685(4) 0.2766(3) 0.3560(2) 0.0344(8) Uani 1 1 d .
C48 C 0.5523(4) 0.2363(3) 0.3015(2) 0.0403(9) Uani 1 1 d .
H48 H 0.5138 0.1879 0.2563 0.048 Uiso 1 1 calc R
C49 C 0.6914(5) 0.2688(4) 0.3153(3) 0.0554(12) Uani 1 1 d .
H49 H 0.7472 0.2405 0.2799 0.066 Uiso 1 1 calc R
C50 C 0.7489(5) 0.3429(5) 0.3811(3) 0.0648(14) Uani 1 1 d .
H50 H 0.8430 0.3654 0.3897 0.078 Uiso 1 1 calc R
C51 C 0.6673(5) 0.3838(4) 0.4342(3) 0.0597(13) Uani 1 1 d .
H51 H 0.7066 0.4338 0.4785 0.072 Uiso 1 1 calc R
C52 C 0.5277(4) 0.3513(3) 0.4221(2) 0.0431(10) Uani 1 1 d .
H52 H 0.4731 0.3794 0.4583 0.052 Uiso 1 1 calc R
C53 C 0.2208(4) 0.2675(3) 0.4273(2) 0.0326(8) Uani 1 1 d .
C54 C 0.2653(4) 0.2235(4) 0.4825(2) 0.0453(10) Uani 1 1 d .
H54 H 0.3271 0.1777 0.4723 0.054 Uiso 1 1 calc R
C55 C 0.2180(5) 0.2474(4) 0.5527(3) 0.0525(12) Uani 1 1 d .
H55 H 0.2488 0.2183 0.5894 0.063 Uiso 1 1 calc R
C56 C 0.1255(5) 0.3144(4) 0.5680(3) 0.0519(12) Uani 1 1 d .
H56 H 0.0936 0.3302 0.6149 0.062 Uiso 1 1 calc R
C57 C 0.0802(5) 0.3579(4) 0.5139(3) 0.0516(12) Uani 1 1 d .
H57 H 0.0175 0.4030 0.5244 0.062 Uiso 1 1 calc R
C58 C 0.1277(4) 0.3347(3) 0.4438(2) 0.0402(9) Uani 1 1 d .
H58 H 0.0968 0.3646 0.4075 0.048 Uiso 1 1 calc R
O61 O 0.6565(8) 0.9729(6) 0.4028(6) 0.178(3) Uani 1 1 d .
C62 C 0.6817(12) 1.0515(10) 0.4735(6) 0.151(4) Uani 1 1 d .
H62A H 0.6409 1.1116 0.4704 0.181 Uiso 1 1 calc R
H62B H 0.6416 1.0233 0.5119 0.181 Uiso 1 1 calc R
C63 C 0.8167(13) 1.0813(10) 0.4911(8) 0.240(9) Uani 1 1 d .
H63A H 0.8470 1.0487 0.5285 0.288 Uiso 1 1 calc R
H63B H 0.8391 1.1572 0.5123 0.288 Uiso 1 1 calc R
C64 C 0.8843(16) 1.0513(10) 0.4265(9) 0.211(8) Uani 1 1 d .
H64A H 0.9329 1.1130 0.4151 0.253 Uiso 1 1 calc R
H64B H 0.9491 1.0072 0.4341 0.253 Uiso 1 1 calc R
C65 C 0.790(2) 0.9993(15) 0.3721(7) 0.204(7) Uani 1 1 d .
H65A H 0.8175 0.9347 0.3446 0.245 Uiso 1 1 calc R
H65B H 0.7785 1.0412 0.3377 0.245 Uiso 1 1 calc R
O71 O 0.6988(6) 0.8232(4) 0.1545(3) 0.1078(17) Uani 1 1 d .
C72 C 0.6191(9) 0.9021(7) 0.1706(6) 0.134(4) Uani 1 1 d .
H72A H 0.5892 0.9108 0.2203 0.161 Uiso 1 1 calc R
H72B H 0.5395 0.8852 0.1339 0.161 Uiso 1 1 calc R
C73 C 0.7124(9) 1.0002(6) 0.1667(6) 0.117(3) Uani 1 1 d .
H73A H 0.6615 1.0480 0.1507 0.141 Uiso 1 1 calc R
H73B H 0.7648 1.0366 0.2148 0.141 Uiso 1 1 calc R
C74 C 0.8003(10) 0.9587(6) 0.1107(5) 0.118(3) Uani 1 1 d .
H74A H 0.8955 0.9855 0.1298 0.141 Uiso 1 1 calc R
H74B H 0.7816 0.9789 0.0652 0.141 Uiso 1 1 calc R
C75 C 0.7694(9) 0.8425(6) 0.0954(5) 0.099(2) Uani 1 1 d .
H75A H 0.7135 0.8105 0.0477 0.119 Uiso 1 1 calc R
H75B H 0.8529 0.8139 0.0938 0.119 Uiso 1 1 calc R

loop_
_atom_site_aniso_label
_atom_site_aniso_U_11
_atom_site_aniso_U_22
_atom_site_aniso_U_33
_atom_site_aniso_U_23
_atom_site_aniso_U_13
_atom_site_aniso_U_12
Tc1 0.02340(14) 0.02629(15) 0.02634(16) 0.00577(11) 0.00154(11) 0.00589(10)
N1 0.0268(15) 0.0402(18) 0.045(2) 0.0172(15) 0.0006(14) 0.0038(13)
C1 0.039(2) 0.036(2) 0.0263(19) 0.0081(16) 0.0018(15) 0.0113(16)
C2 0.038(2) 0.037(2) 0.034(2) 0.0090(17) 0.0065(16) 0.0105(16)
C3 0.046(3) 0.063(3) 0.044(3) 0.020(2) 0.013(2) 0.015(2)
C4 0.056(3) 0.075(3) 0.044(3) 0.006(2) 0.014(2) 0.030(3)
C5 0.057(3) 0.042(2) 0.047(3) -0.007(2) 0.007(2) 0.015(2)
C6 0.042(2) 0.0329(19) 0.032(2) 0.0004(16) -0.0006(16) 0.0054(16)
C7 0.039(2) 0.0304(18) 0.0253(18) 0.0075(15) 0.0033(15) 0.0079(15)
C8 0.037(2) 0.0335(19) 0.035(2) 0.0102(16) 0.0051(16) 0.0056(16)
C9 0.039(2) 0.042(2) 0.043(2) 0.0095(19) -0.0036(18) -0.0023(18)
C10 0.064(3) 0.033(2) 0.044(3) 0.0013(19) 0.000(2) -0.005(2)
C11 0.060(3) 0.035(2) 0.044(3) 0.0008(19) 0.009(2) 0.013(2)
C12 0.039(2) 0.036(2) 0.035(2) 0.0051(17) 0.0039(16) 0.0111(17)
P1 0.0292(5) 0.0305(5) 0.0329(5) 0.0096(4) 0.0005(4) 0.0062(4)
C21 0.039(2) 0.040(2) 0.031(2) 0.0100(17) 0.0000(16) 0.0138(17)
C22 0.062(3) 0.041(2) 0.049(3) 0.010(2) -0.018(2) 0.010(2)
C23 0.079(4) 0.039(2) 0.056(3) 0.003(2) -0.025(3) 0.007(2)
C24 0.049(3) 0.050(3) 0.035(2) 0.005(2) -0.0111(19) 0.003(2)
C25 0.051(3) 0.056(3) 0.040(2) 0.014(2) -0.013(2) 0.012(2)
C26 0.064(3) 0.038(2) 0.046(3) 0.010(2) -0.013(2) 0.012(2)
C27 0.0319(19) 0.037(2) 0.043(2) 0.0161(18) 0.0039(16) 0.0109(16)
C28 0.044(2) 0.046(2) 0.052(3) 0.018(2) 0.015(2) 0.0129(19)
C29 0.054(3) 0.057(3) 0.063(3) 0.026(2) 0.027(2) 0.016(2)
C30 0.043(3) 0.061(3) 0.094(4) 0.042(3) 0.024(3) 0.014(2)
C31 0.045(3) 0.046(2) 0.072(3) 0.028(2) -0.006(2) 0.003(2)
C32 0.040(2) 0.043(2) 0.047(2) 0.0239(19) -0.0049(18) 0.0042(18)
C33 0.0324(19) 0.0323(18) 0.032(2) 0.0074(15) -0.0034(15) 0.0093(15)
C34 0.051(3) 0.041(2) 0.055(3) 0.016(2) 0.011(2) 0.016(2)
C35 0.073(4) 0.046(3) 0.068(3) 0.017(2) 0.011(3) 0.031(3)
C36 0.052(3) 0.063(3) 0.054(3) 0.008(2) -0.001(2) 0.033(2)
C37 0.037(2) 0.065(3) 0.077(4) 0.024(3) 0.013(2) 0.019(2)
C38 0.035(2) 0.047(2) 0.070(3) 0.022(2) 0.010(2) 0.0124(19)
P2 0.0269(5) 0.0313(5) 0.0305(5) 0.0091(4) 0.0034(4) 0.0062(4)
C41 0.040(2) 0.0315(18) 0.036(2) 0.0142(16) 0.0110(17) 0.0092(16)
C42 0.057(3) 0.041(2) 0.057(3) 0.019(2) 0.009(2) 0.016(2)
C43 0.075(4) 0.041(3) 0.083(4) 0.027(3) 0.020(3) 0.026(3)
C44 0.094(4) 0.034(2) 0.062(3) 0.016(2) 0.018(3) 0.008(3)
C45 0.071(3) 0.038(2) 0.064(3) 0.013(2) -0.008(3) -0.004(2)
C46 0.049(3) 0.037(2) 0.053(3) 0.011(2) -0.002(2) 0.0036(19)
C47 0.0288(18) 0.039(2) 0.039(2) 0.0174(17) -0.0005(15) 0.0059(15)
C48 0.035(2) 0.050(2) 0.045(2) 0.024(2) 0.0075(18) 0.0132(18)
C49 0.037(2) 0.072(3) 0.070(3) 0.036(3) 0.016(2) 0.017(2)
C50 0.025(2) 0.092(4) 0.081(4) 0.040(3) -0.006(2) -0.001(2)
C51 0.037(2) 0.082(4) 0.054(3) 0.028(3) -0.015(2) -0.015(2)
C52 0.034(2) 0.052(2) 0.040(2) 0.0138(19) -0.0055(17) -0.0016(18)
C53 0.0283(18) 0.0330(19) 0.033(2) 0.0093(16) 0.0008(15) -0.0026(15)
C54 0.041(2) 0.061(3) 0.039(2) 0.019(2) 0.0036(18) 0.013(2)
C55 0.054(3) 0.068(3) 0.037(2) 0.024(2) 0.000(2) -0.001(2)
C56 0.053(3) 0.062(3) 0.036(2) 0.010(2) 0.012(2) 0.001(2)
C57 0.058(3) 0.055(3) 0.045(3) 0.013(2) 0.020(2) 0.017(2)
C58 0.042(2) 0.044(2) 0.038(2) 0.0125(18) 0.0131(18) 0.0120(18)
O61 0.111(6) 0.160(6) 0.227(9) 0.018(6) -0.076(6) 0.012(5)
C62 0.119(9) 0.169(10) 0.142(9) -0.005(8) 0.031(7) 0.038(8)
C63 0.133(10) 0.217(13) 0.232(14) -0.136(11) 0.074(10) -0.055(9)
C64 0.180(13) 0.192(12) 0.182(13) -0.045(10) 0.096(11) -0.058(10)
C65 0.232(19) 0.29(2) 0.093(8) 0.053(10) 0.044(10) 0.056(16)
O71 0.104(4) 0.089(3) 0.148(5) 0.050(3) 0.033(4) 0.031(3)
C72 0.094(6) 0.109(7) 0.194(10) 0.021(6) 0.049(6) 0.028(5)
C73 0.130(8) 0.074(5) 0.147(8) 0.025(5) -0.003(6) 0.034(5)
C74 0.149(8) 0.088(5) 0.110(7) 0.034(5) -0.009(6) 0.001(5)
C75 0.105(6) 0.089(5) 0.102(6) 0.027(4) 0.003(5) 0.016(4)

loop_
_atom_type_symbol
_atom_type_description
_atom_type_scat_dispersion_real
_atom_type_scat_dispersion_imag
_atom_type_scat_source
C C 0.0033 0.0016 'International Tables Vol C Tables 4.2.6.8 and 6.1.1.4'
H H 0.0000 0.0000 'International Tables Vol C Tables 4.2.6.8 and 6.1.1.4'
N N 0.0061 0.0033 'International Tables Vol C Tables 4.2.6.8 and 6.1.1.4'
P P 0.1023 0.0942 'International Tables Vol C Tables 4.2.6.8 and 6.1.1.4'
Tc Tc -1.4390 0.7593 'International Tables Vol C Tables 4.2.6.8 and 6.1.1.4'
O O 0.0106 0.0060 'International Tables Vol C Tables 4.2.6.8 and 6.1.1.4'

loop_
_geom_angle_atom_site_label_1
_geom_angle_atom_site_label_2
_geom_angle_atom_site_label_3
_geom_angle
N1 Tc1 C7 118.00(15)
N1 Tc1 C1 118.42(15)
C7 Tc1 C1 123.57(15)
N1 Tc1 P2 93.12(12)
C7 Tc1 P2 90.40(11)
C1 Tc1 P2 87.37(11)
N1 Tc1 P1 92.54(12)
C7 Tc1 P1 87.39(11)
C1 Tc1 P1 89.49(11)
P2 Tc1 P1 174.31(4)
C6 C1 C2 116.0(3)
C6 C1 Tc1 129.0(3)
C2 C1 Tc1 114.7(3)
C3 C2 C1 122.5(4)
C3 C2 H2 118.8
C1 C2 H2 118.8
C4 C3 C2 119.6(4)
C4 C3 H3 120.2
C2 C3 H3 120.2
C3 C4 C5 119.6(4)
C3 C4 H4 120.2
C5 C4 H4 120.2
C6 C5 C4 120.0(4)
C6 C5 H5 120.0
C4 C5 H5 120.0
C5 C6 C1 122.2(4)
C5 C6 H6 118.9
C1 C6 H6 118.9
C8 C7 C12 115.6(3)
C8 C7 Tc1 113.1(2)
C12 C7 Tc1 130.3(3)
C9 C8 C7 123.0(4)
C9 C8 H8 118.5
C7 C8 H8 118.5
C10 C9 C8 119.4(4)
C10 C9 H9 120.3
C8 C9 H9 120.3
C9 C10 C11 119.2(4)
C9 C10 H10 120.4
C11 C10 H10 120.4
C12 C11 C10 121.1(4)
C12 C11 H11 119.5
C10 C11 H11 119.5
C11 C12 C7 121.6(4)
C11 C12 H12 119.2
C7 C12 H12 119.2
C27 P1 C21 105.38(19)
C27 P1 C33 103.84(17)
C21 P1 C33 99.70(17)
C27 P1 Tc1 116.83(13)
C21 P1 Tc1 114.35(13)
C33 P1 Tc1 114.77(13)
C22 C21 C26 117.1(4)
C22 C21 P1 121.6(3)
C26 C21 P1 121.3(3)
C21 C22 C23 121.4(4)
C21 C22 H22 119.3
C23 C22 H22 119.3
C24 C23 C22 119.7(4)
C24 C23 H23 120.1
C22 C23 H23 120.1
C25 C24 C23 120.3(4)
C25 C24 H24 119.8
C23 C24 H24 119.8
C24 C25 C26 120.0(4)
C24 C25 H25 120.0
C26 C25 H25 120.0
C25 C26 C21 121.5(4)
C25 C26 H26 119.3
C21 C26 H26 119.3
C28 C27 C32 118.6(4)
C28 C27 P1 122.8(3)
C32 C27 P1 118.6(3)
C29 C28 C27 120.6(4)
C29 C28 H28 119.7
C27 C28 H28 119.7
C30 C29 C28 120.8(5)
C30 C29 H29 119.6
C28 C29 H29 119.6
C29 C30 C31 119.3(4)
C29 C30 H30 120.3
C31 C30 H30 120.3
C30 C31 C32 120.4(5)
C30 C31 H31 119.8
C32 C31 H31 119.8
C31 C32 C27 120.4(4)
C31 C32 H32 119.8
C27 C32 H32 119.8
C34 C33 C38 118.5(4)
C34 C33 P1 123.2(3)
C38 C33 P1 118.2(3)
C33 C34 C35 120.1(4)
C33 C34 H34 120.0
C35 C34 H34 120.0
C36 C35 C34 120.7(4)
C36 C35 H35 119.6
C34 C35 H35 119.6
C37 C36 C35 119.4(4)
C37 C36 H36 120.3
C35 C36 H36 120.3
C36 C37 C38 120.5(5)
C36 C37 H37 119.8
C38 C37 H37 119.8
C37 C38 C33 120.8(4)
C37 C38 H38 119.6
C33 C38 H38 119.6
C47 P2 C53 104.12(18)
C47 P2 C41 105.14(18)
C53 P2 C41 100.28(17)
C47 P2 Tc1 115.82(13)
C53 P2 Tc1 114.92(13)
C41 P2 Tc1 114.77(14)
C46 C41 C42 118.5(4)
C46 C41 P2 118.5(3)
C42 C41 P2 122.9(3)
C43 C42 C41 120.5(5)
C43 C42 H42 119.7
C41 C42 H42 119.7
C42 C43 C44 120.3(5)
C42 C43 H43 119.8
C44 C43 H43 119.8
C45 C44 C43 119.5(4)
C45 C44 H44 120.3
C43 C44 H44 120.3
C44 C45 C46 120.1(5)
C44 C45 H45 119.9
C46 C45 H45 119.9
C41 C46 C45 121.0(4)
C41 C46 H46 119.5
C45 C46 H46 119.5
C52 C47 C48 119.3(4)
C52 C47 P2 121.5(3)
C48 C47 P2 119.0(3)
C49 C48 C47 119.7(4)
C49 C48 H48 120.2
C47 C48 H48 120.2
C48 C49 C50 120.5(4)
C48 C49 H49 119.8
C50 C49 H49 119.8
C51 C50 C49 120.1(4)
C51 C50 H50 120.0
C49 C50 H50 120.0
C50 C51 C52 120.5(5)
C50 C51 H51 119.7
C52 C51 H51 119.7
C51 C52 C47 120.0(4)
C51 C52 H52 120.0
C47 C52 H52 120.0
C58 C53 C54 118.6(4)
C58 C53 P2 120.7(3)
C54 C53 P2 120.7(3)
C55 C54 C53 120.5(4)
C55 C54 H54 119.7
C53 C54 H54 119.7
C56 C55 C54 120.0(5)
C56 C55 H55 120.0
C54 C55 H55 120.0
C57 C56 C55 120.2(4)
C57 C56 H56 119.9
C55 C56 H56 119.9
C56 C57 C58 120.1(4)
C56 C57 H57 119.9
C58 C57 H57 119.9
C53 C58 C57 120.6(4)
C53 C58 H58 119.7
C57 C58 H58 119.7
C62 O61 C65 99.1(9)
C63 C62 O61 108.4(8)
C63 C62 H62A 110.0
O61 C62 H62A 110.0
C63 C62 H62B 110.0
O61 C62 H62B 110.0
H62A C62 H62B 108.4
C62 C63 C64 110.1(12)
C62 C63 H63A 109.6
C64 C63 H63A 109.6
C62 C63 H63B 109.6
C64 C63 H63B 109.6
H63A C63 H63B 108.2
C65 C64 C63 106.3(13)
C65 C64 H64A 110.5
C63 C64 H64A 110.5
C65 C64 H64B 110.5
C63 C64 H64B 110.5
H64A C64 H64B 108.7
C64 C65 O61 110.5(11)
C64 C65 H65A 109.6
O61 C65 H65A 109.6
C64 C65 H65B 109.6
O61 C65 H65B 109.6
H65A C65 H65B 108.1
C75 O71 C72 104.2(6)
O71 C72 C73 104.5(6)
O71 C72 H72A 110.9
C73 C72 H72A 110.9
O71 C72 H72B 110.9
C73 C72 H72B 110.9
H72A C72 H72B 108.9
C74 C73 C72 102.6(6)
C74 C73 H73A 111.2
C72 C73 H73A 111.2
C74 C73 H73B 111.2
C72 C73 H73B 111.2
H73A C73 H73B 109.2
C73 C74 C75 106.3(7)
C73 C74 H74A 110.5
C75 C74 H74A 110.5
C73 C74 H74B 110.5
C75 C74 H74B 110.5
H74A C74 H74B 108.7
O71 C75 C74 105.7(6)
O71 C75 H75A 110.6
C74 C75 H75A 110.6
O71 C75 H75B 110.6
C74 C75 H75B 110.6
H75A C75 H75B 108.7

loop_
_geom_bond_atom_site_label_1
_geom_bond_atom_site_label_2
_geom_bond_distance
Tc1 N1 1.631(3)
Tc1 C7 2.126(3)
Tc1 C1 2.136(4)
Tc1 P2 2.4582(12)
Tc1 P1 2.4594(12)
C1 C6 1.393(5)
C1 C2 1.398(5)
C2 C3 1.391(5)
C2 H2 0.9300
C3 C4 1.375(6)
C3 H3 0.9300
C4 C5 1.385(7)
C4 H4 0.9300
C5 C6 1.384(5)
C5 H5 0.9300
C6 H6 0.9300
C7 C8 1.401(5)
C7 C12 1.406(5)
C8 C9 1.384(5)
C8 H8 0.9300
C9 C10 1.381(6)
C9 H9 0.9300
C10 C11 1.381(6)
C10 H10 0.9300
C11 C12 1.376(6)
C11 H11 0.9300
C12 H12 0.9300
P1 C27 1.811(4)
P1 C21 1.827(4)
P1 C33 1.840(4)
C21 C22 1.378(6)
C21 C26 1.389(6)
C22 C23 1.380(6)
C22 H22 0.9300
C23 C24 1.369(7)
C23 H23 0.9300
C24 C25 1.352(6)
C24 H24 0.9300
C25 C26 1.375(6)
C25 H25 0.9300
C26 H26 0.9300
C27 C28 1.389(6)
C27 C32 1.399(6)
C28 C29 1.386(6)
C28 H28 0.9300
C29 C30 1.379(7)
C29 H29 0.9300
C30 C31 1.384(7)
C30 H30 0.9300
C31 C32 1.390(6)
C31 H31 0.9300
C32 H32 0.9300
C33 C34 1.379(6)
C33 C38 1.381(6)
C34 C35 1.383(6)
C34 H34 0.9300
C35 C36 1.372(7)
C35 H35 0.9300
C36 C37 1.361(7)
C36 H36 0.9300
C37 C38 1.376(6)
C37 H37 0.9300
C38 H38 0.9300
P2 C47 1.819(4)
P2 C53 1.829(4)
P2 C41 1.840(4)
C41 C46 1.383(6)
C41 C42 1.392(6)
C42 C43 1.381(6)
C42 H42 0.9300
C43 C44 1.388(8)
C43 H43 0.9300
C44 C45 1.375(7)
C44 H44 0.9300
C45 C46 1.388(6)
C45 H45 0.9300
C46 H46 0.9300
C47 C52 1.389(6)
C47 C48 1.404(5)
C48 C49 1.375(6)
C48 H48 0.9300
C49 C50 1.378(7)
C49 H49 0.9300
C50 C51 1.373(7)
C50 H50 0.9300
C51 C52 1.379(6)
C51 H51 0.9300
C52 H52 0.9300
C53 C58 1.386(5)
C53 C54 1.395(6)
C54 C55 1.388(6)
C54 H54 0.9300
C55 C56 1.377(7)
C55 H55 0.9300
C56 C57 1.374(7)
C56 H56 0.9300
C57 C58 1.388(6)
C57 H57 0.9300
C58 H58 0.9300
O61 C62 1.427(11)
O61 C65 1.509(15)
C62 C63 1.338(13)
C62 H62A 0.9700
C62 H62B 0.9700
C63 C64 1.409(14)
C63 H63A 0.9700
C63 H63B 0.9700
C64 C65 1.300(17)
C64 H64A 0.9700
C64 H64B 0.9700
C65 H65A 0.9700
C65 H65B 0.9700
O71 C75 1.399(8)
O71 C72 1.402(8)
C72 C73 1.507(11)
C72 H72A 0.9700
C72 H72B 0.9700
C73 C74 1.455(11)
C73 H73A 0.9700
C73 H73B 0.9700
C74 C75 1.482(9)
C74 H74A 0.9700
C74 H74B 0.9700
C75 H75A 0.9700
C75 H75B 0.9700
